data_7204856
loop_
_publ_author_name
'Sergey Z. Vatsadze'
'Marina A. Kovalkina'
'Natal'ya V. Sviridenkova'
'Nikolai V. Zyk'
'Andrei V. Churakov'
'Lyudmila G. Kuz'mina'
'Judith A. K. Howard'

_publ_section_title
;
 Novel dienone-based ligands for the synthesis of coordination polymers
;
_journal_issue 23
_journal_name_full CrystEngComm
_journal_page_first 112
_journal_page_last 115
_journal_paper_doi 10.1039/b402418d
_journal_volume 6
_journal_year 2004
_chemical_formula_sum 'C18 H16 N2 O'
_chemical_formula_weight 276.33
_chemical_name_common 2,6-bis(3-pyridilmethylidene)cyclohexan
_chemical_name_systematic
;
2,6-bis(3-pyridilmethylidene)cyclohexan
;
_space_group_IT_number 2
_symmetry_cell_setting triclinic
_symmetry_space_group_name_Hall '-P 1'
_symmetry_space_group_name_H-M 'P -1'
_atom_sites_solution_hydrogens difmap
_atom_sites_solution_primary direct
_atom_sites_solution_secondary difmap
_audit_creation_method SHELXL-97
_cell_angle_alpha 81.711(1)
_cell_angle_beta 70.102(1)
_cell_angle_gamma 64.450(1)
_cell_formula_units_Z 2
_cell_length_a 9.0541(2)
_cell_length_b 9.3447(3)
_cell_length_c 9.7248(3)
_cell_measurement_reflns_used 3205
_cell_measurement_temperature 120(2)
_cell_measurement_theta_max 30.16
_cell_measurement_theta_min 2.23
_cell_volume 698.01(4)
_computing_structure_refinement 'SHELXL-97 (Sheldrick, 1997)'
_computing_structure_solution 'SHELXS-97 (Sheldrick, 1990)'
_diffrn_ambient_temperature 120(2)
_diffrn_measured_fraction_theta_full 0.986
_diffrn_measured_fraction_theta_max 0.986
_diffrn_measurement_device_type 'Bruker SMART CCD'
_diffrn_measurement_method \w
_diffrn_radiation_monochromator graphite
_diffrn_radiation_source 'fine-focus sealed tube'
_diffrn_radiation_type MoK\a
_diffrn_radiation_wavelength 0.71073
_diffrn_reflns_av_R_equivalents 0.0301
_diffrn_reflns_av_sigmaI/netI 0.0332
_diffrn_reflns_limit_h_max 11
_diffrn_reflns_limit_h_min -11
_diffrn_reflns_limit_k_max 11
_diffrn_reflns_limit_k_min -12
_diffrn_reflns_limit_l_max 12
_diffrn_reflns_limit_l_min -12
_diffrn_reflns_number 5087
_diffrn_reflns_theta_full 27.50
_diffrn_reflns_theta_max 27.50
_diffrn_reflns_theta_min 2.23
_exptl_absorpt_coefficient_mu 0.083
_exptl_absorpt_correction_T_max 0.9918
_exptl_absorpt_correction_T_min 0.9756
_exptl_absorpt_correction_type multi-scan
_exptl_crystal_colour 'light yellow'
_exptl_crystal_density_diffrn 1.315
_exptl_crystal_density_method 'not measured'
_exptl_crystal_description block
_exptl_crystal_F_000 292
_exptl_crystal_size_max 0.30
_exptl_crystal_size_mid 0.20
_exptl_crystal_size_min 0.10
_refine_diff_density_max 0.357
_refine_diff_density_min -0.285
_refine_diff_density_rms 0.052
_refine_ls_extinction_coef 0.005(4)
_refine_ls_extinction_expression Fc^*^=kFc[1+0.001xFc^2^\l^3^/sin(2\q)]^-1/4^
_refine_ls_extinction_method SHELXL
_refine_ls_goodness_of_fit_ref 1.081
_refine_ls_hydrogen_treatment refall
_refine_ls_matrix_type full
_refine_ls_number_parameters 255
_refine_ls_number_reflns 3166
_refine_ls_number_restraints 0
_refine_ls_restrained_S_all 1.081
_refine_ls_R_factor_all 0.0582
_refine_ls_R_factor_gt 0.0485
_refine_ls_shift/su_max 0.000
_refine_ls_shift/su_mean 0.000
_refine_ls_structure_factor_coef Fsqd
_refine_ls_weighting_details 'calc w=1/[\s^2^(Fo^2^)+(0.0738P)^2^+0.2361P] where P=(Fo^2^+2Fc^2^)/3'
_refine_ls_weighting_scheme calc
_refine_ls_wR_factor_gt 0.1322
_refine_ls_wR_factor_ref 0.1378
_reflns_number_gt 2653
_reflns_number_total 3166
_reflns_threshold_expression I>2\s(I)
_cod_data_source_file b402418d.txt
_cod_data_source_block a
_cod_original_cell_volume 698.01(3)
_cod_database_code 7204856

loop_
_symmetry_equiv_pos_as_xyz
'x, y, z'
'-x, -y, -z'

loop_
_atom_site_label
_atom_site_type_symbol
_atom_site_fract_x
_atom_site_fract_y
_atom_site_fract_z
_atom_site_U_iso_or_equiv
_atom_site_adp_type
_atom_site_occupancy
_atom_site_symmetry_multiplicity
_atom_site_calc_flag
_atom_site_refinement_flags
_atom_site_disorder_assembly
_atom_site_disorder_group
O1 O 0.19897(14) 0.11122(13) 0.29236(12) 0.0261(3) Uani 1 1 d . . .
N1 N -0.46978(17) 0.71075(17) 0.22353(16) 0.0292(3) Uani 1 1 d . . .
N2 N 0.19438(18) -0.20081(16) 0.93407(15) 0.0264(3) Uani 1 1 d . . .
C1 C 0.08133(18) 0.17774(17) 0.40252(16) 0.0197(3) Uani 1 1 d . . .
C2 C -0.1641(2) 0.36622(18) 0.65916(17) 0.0246(3) Uani 1 1 d . . .
C11 C -0.4185(2) 0.82192(19) 0.14609(17) 0.0257(3) Uani 1 1 d . . .
C12 C -0.2482(2) 0.80338(19) 0.09593(17) 0.0255(3) Uani 1 1 d . . .
C13 C -0.12351(19) 0.66435(18) 0.13006(16) 0.0219(3) Uani 1 1 d . . .
C14 C -0.17359(19) 0.54975(17) 0.21592(15) 0.0200(3) Uani 1 1 d . . .
C15 C -0.3482(2) 0.57844(19) 0.25659(17) 0.0251(3) Uani 1 1 d . . .
C16 C -0.04653(18) 0.40243(17) 0.25790(16) 0.0199(3) Uani 1 1 d . . .
C17 C -0.06668(18) 0.33037(17) 0.38884(16) 0.0193(3) Uani 1 1 d . . .
C18 C -0.22099(19) 0.39507(19) 0.52301(16) 0.0231(3) Uani 1 1 d . . .
C21 C 0.3593(2) -0.2548(2) 0.93071(18) 0.0278(4) Uani 1 1 d . . .
C22 C 0.4889(2) -0.24154(19) 0.81006(19) 0.0275(4) Uani 1 1 d . . .
C23 C 0.4469(2) -0.16620(18) 0.68626(18) 0.0241(3) Uani 1 1 d . . .
C24 C 0.27504(19) -0.10160(17) 0.68719(16) 0.0211(3) Uani 1 1 d . . .
C25 C 0.15505(19) -0.12561(18) 0.81476(16) 0.0223(3) Uani 1 1 d . . .
C26 C 0.23075(19) -0.01533(18) 0.55828(16) 0.0209(3) Uani 1 1 d . . .
C27 C 0.08381(18) 0.10976(17) 0.55210(15) 0.0196(3) Uani 1 1 d . . .
C28 C -0.07158(19) 0.18817(18) 0.68253(16) 0.0214(3) Uani 1 1 d . . .
H2A H -0.084(2) 0.418(2) 0.649(2) 0.027(5) Uiso 1 1 d . . .
H2B H -0.268(2) 0.413(2) 0.745(2) 0.026(5) Uiso 1 1 d . . .
H11 H -0.506(3) 0.916(2) 0.124(2) 0.029(5) Uiso 1 1 d . . .
H12 H -0.215(3) 0.888(3) 0.036(2) 0.039(6) Uiso 1 1 d . . .
H13 H -0.006(2) 0.649(2) 0.0961(19) 0.021(4) Uiso 1 1 d . . .
H15 H -0.386(3) 0.493(2) 0.308(2) 0.034(5) Uiso 1 1 d . . .
H16 H 0.065(3) 0.358(2) 0.185(2) 0.030(5) Uiso 1 1 d . . .
H18A H -0.289(3) 0.512(2) 0.513(2) 0.033(5) Uiso 1 1 d . . .
H18B H -0.299(2) 0.343(2) 0.536(2) 0.026(5) Uiso 1 1 d . . .
H21 H 0.386(3) -0.308(2) 1.023(2) 0.033(5) Uiso 1 1 d . . .
H22 H 0.605(3) -0.284(2) 0.812(2) 0.035(5) Uiso 1 1 d . . .
H23 H 0.533(2) -0.155(2) 0.599(2) 0.026(5) Uiso 1 1 d . . .
H25 H 0.034(2) -0.088(2) 0.820(2) 0.022(4) Uiso 1 1 d . . .
H26 H 0.322(2) -0.047(2) 0.465(2) 0.019(4) Uiso 1 1 d . . .
H28A H -0.034(2) 0.165(2) 0.771(2) 0.025(5) Uiso 1 1 d . . .
H28B H -0.157(2) 0.145(2) 0.6982(19) 0.023(4) Uiso 1 1 d . . .

loop_
_atom_site_aniso_label
_atom_site_aniso_U_11
_atom_site_aniso_U_22
_atom_site_aniso_U_33
_atom_site_aniso_U_23
_atom_site_aniso_U_13
_atom_site_aniso_U_12
O1 0.0220(5) 0.0277(6) 0.0198(5) -0.0011(4) -0.0031(4) -0.0047(4)
N1 0.0222(7) 0.0311(7) 0.0317(7) 0.0036(6) -0.0088(6) -0.0094(6)
N2 0.0289(7) 0.0284(7) 0.0237(6) 0.0027(5) -0.0091(6) -0.0134(6)
C1 0.0190(7) 0.0216(7) 0.0199(7) -0.0013(5) -0.0053(6) -0.0099(6)
C2 0.0262(8) 0.0228(7) 0.0202(7) -0.0045(6) -0.0033(6) -0.0077(6)
C11 0.0265(8) 0.0218(7) 0.0237(7) 0.0011(6) -0.0082(6) -0.0055(6)
C12 0.0294(8) 0.0235(7) 0.0216(7) -0.0016(6) -0.0055(6) -0.0105(6)
C13 0.0205(7) 0.0268(7) 0.0182(7) -0.0025(6) -0.0037(6) -0.0105(6)
C14 0.0205(7) 0.0218(7) 0.0173(6) -0.0026(5) -0.0052(5) -0.0081(6)
C15 0.0221(7) 0.0278(8) 0.0264(8) 0.0014(6) -0.0077(6) -0.0115(6)
C16 0.0166(7) 0.0232(7) 0.0207(7) -0.0026(5) -0.0053(6) -0.0084(5)
C17 0.0178(7) 0.0210(7) 0.0203(7) -0.0026(5) -0.0056(5) -0.0084(5)
C18 0.0201(7) 0.0230(7) 0.0203(7) -0.0007(5) -0.0032(6) -0.0057(6)
C21 0.0323(8) 0.0279(8) 0.0274(8) 0.0025(6) -0.0153(7) -0.0124(7)
C22 0.0237(8) 0.0247(8) 0.0352(9) 0.0011(6) -0.0138(7) -0.0078(6)
C23 0.0211(7) 0.0229(7) 0.0272(8) 0.0004(6) -0.0058(6) -0.0095(6)
C24 0.0223(7) 0.0200(7) 0.0220(7) -0.0014(5) -0.0072(6) -0.0090(6)
C25 0.0223(7) 0.0224(7) 0.0226(7) -0.0010(6) -0.0070(6) -0.0094(6)
C26 0.0203(7) 0.0223(7) 0.0196(7) -0.0011(5) -0.0036(6) -0.0100(6)
C27 0.0204(7) 0.0216(7) 0.0188(7) -0.0005(5) -0.0054(6) -0.0109(6)
C28 0.0218(7) 0.0229(7) 0.0179(7) -0.0019(5) -0.0055(6) -0.0077(6)

loop_
_atom_type_symbol
_atom_type_description
_atom_type_scat_dispersion_real
_atom_type_scat_dispersion_imag
_atom_type_scat_source
C C 0.0033 0.0016 'International Tables Vol C Tables 4.2.6.8 and 6.1.1.4'
H H 0.0000 0.0000 'International Tables Vol C Tables 4.2.6.8 and 6.1.1.4'
N N 0.0061 0.0033 'International Tables Vol C Tables 4.2.6.8 and 6.1.1.4'
O O 0.0106 0.0060 'International Tables Vol C Tables 4.2.6.8 and 6.1.1.4'

loop_
_geom_angle_atom_site_label_1
_geom_angle_atom_site_label_2
_geom_angle_atom_site_label_3
_geom_angle
_geom_angle_site_symmetry_1
_geom_angle_site_symmetry_3
_geom_angle_publ_flag
C15 N1 C11 116.96(14) . . ?
C25 N2 C21 117.17(14) . . ?
O1 C1 C27 120.91(13) . . ?
O1 C1 C17 119.98(13) . . ?
C27 C1 C17 119.11(12) . . ?
C18 C2 C28 110.15(13) . . ?
N1 C11 C12 123.54(15) . . ?
C11 C12 C13 118.61(15) . . ?
C12 C13 C14 119.26(14) . . ?
C13 C14 C15 117.29(14) . . ?
C13 C14 C16 121.15(13) . . ?
C15 C14 C16 121.53(14) . . ?
N1 C15 C14 124.22(15) . . ?
C17 C16 C14 126.93(14) . . ?
C16 C17 C1 116.59(13) . . ?
C16 C17 C18 125.03(13) . . ?
C1 C17 C18 118.30(13) . . ?
C17 C18 C2 110.45(12) . . ?
N2 C21 C22 123.54(15) . . ?
C21 C22 C23 118.62(15) . . ?
C22 C23 C24 119.78(15) . . ?
C23 C24 C25 116.50(14) . . ?
C23 C24 C26 119.33(13) . . ?
C25 C24 C26 124.16(13) . . ?
N2 C25 C24 124.28(14) . . ?
C27 C26 C24 128.76(13) . . ?
C26 C27 C1 115.99(13) . . ?
C26 C27 C28 125.32(13) . . ?
C1 C27 C28 118.65(12) . . ?
C27 C28 C2 111.88(12) . . ?

loop_
_geom_bond_atom_site_label_1
_geom_bond_atom_site_label_2
_geom_bond_distance
_geom_bond_site_symmetry_2
_geom_bond_publ_flag
O1 C1 1.2299(18) . ?
N1 C15 1.340(2) . ?
N1 C11 1.347(2) . ?
N2 C25 1.341(2) . ?
N2 C21 1.344(2) . ?
C1 C27 1.505(2) . ?
C1 C17 1.505(2) . ?
C2 C18 1.527(2) . ?
C2 C28 1.530(2) . ?
C11 C12 1.388(2) . ?
C12 C13 1.392(2) . ?
C13 C14 1.397(2) . ?
C14 C15 1.403(2) . ?
C14 C16 1.475(2) . ?
C16 C17 1.345(2) . ?
C17 C18 1.509(2) . ?
C21 C22 1.384(2) . ?
C22 C23 1.388(2) . ?
C23 C24 1.403(2) . ?
C24 C25 1.408(2) . ?
C24 C26 1.468(2) . ?
C26 C27 1.354(2) . ?
C27 C28 1.513(2) . ?

loop_
_cod_related_entry_id
_cod_related_entry_database
_cod_related_entry_code
1 ChemSpider 4480269
